data_1558648
loop_
_publ_author_name
'Chakarawet, Khetpakorn'
'Harris, T. David'
'Long, Jeffrey R.'

_publ_section_title
;
 Semiquinone radical-bridged M2 (M = Fe, Co, Ni) complexes with strong
 magnetic exchange giving rise to slow magnetic relaxation
;
_journal_name_full 'Chemical Science'
_journal_paper_doi 10.1039/D0SC03078C
_journal_year 2020
_chemical_formula_moiety 'C30 H64 Fe2 N8 O2, 2(B C24 F20), 2(C4 H8 O)'
_chemical_formula_sum 'C86 H80 B2 F40 Fe2 N8 O4'
_chemical_formula_weight 2182.90
_chemical_name_systematic '[(FeMe6tren)2(C6H4O2)][B(C6F5)4]2'
_chemical_properties_physical Air-sensitive
_space_group_crystal_system triclinic
_space_group_IT_number 2
_space_group_name_Hall '-P 1'
_space_group_name_H-M_alt 'P -1'
_atom_sites_solution_hydrogens geom
_atom_sites_solution_primary dual
_atom_sites_solution_secondary difmap
_audit_creation_date 2019-07-18
_audit_creation_method
;
Olex2 1.2
(compiled 2018.05.29 svn.r3508 for OlexSys, GUI svn.r5506)
;
_audit_update_record
;
2019-10-11 deposited with the CCDC.	2020-07-21 downloaded from the CCDC.
;
_cell_angle_alpha 81.857(2)
_cell_angle_beta 89.421(3)
_cell_angle_gamma 77.548(2)
_cell_formula_units_Z 1
_cell_length_a 12.088(2)
_cell_length_b 12.625(2)
_cell_length_c 16.135(3)
_cell_measurement_reflns_used 46455
_cell_measurement_temperature 100
_cell_measurement_theta_max 30.405
_cell_measurement_theta_min 1.711
_cell_volume 2379.7(7)
_computing_cell_refinement 'SAINT V8.38A (2016)'
_computing_data_collection APEX3
_computing_data_reduction 'SAINT V8.38A (2016)'
_computing_molecular_graphics 'Olex2 (Dolomanov et al., 2009)'
_computing_publication_material 'Olex2 (Dolomanov et al., 2009)'
_computing_structure_refinement 'XL (Sheldrick, 2008)'
_computing_structure_solution 'XT (Sheldrick, 2015)'
_diffrn_ambient_temperature 100
_diffrn_detector_area_resol_mean 10.42
_diffrn_measured_fraction_theta_full 0.999
_diffrn_measured_fraction_theta_max 1.000
_diffrn_measurement_device_type 'Bruker D8 with PHOTON 100 detector'
_diffrn_measurement_method '\f and \w shutterless scans'
_diffrn_radiation_type synchrotron
_diffrn_radiation_wavelength 0.7288
_diffrn_reflns_av_R_equivalents 0.0635
_diffrn_reflns_av_unetI/netI 0.0606
_diffrn_reflns_Laue_measured_fraction_full 0.999
_diffrn_reflns_Laue_measured_fraction_max 1.000
_diffrn_reflns_limit_h_max 16
_diffrn_reflns_limit_h_min -16
_diffrn_reflns_limit_k_max 17
_diffrn_reflns_limit_k_min -17
_diffrn_reflns_limit_l_max 22
_diffrn_reflns_limit_l_min -22
_diffrn_reflns_number 46455
_diffrn_reflns_point_group_measured_fraction_full 0.999
_diffrn_reflns_point_group_measured_fraction_max 1.000
_diffrn_reflns_theta_full 25.930
_diffrn_reflns_theta_max 30.405
_diffrn_reflns_theta_min 1.711
_diffrn_source 'Advanced Light Source, station 12.2.1'
_exptl_absorpt_coefficient_mu 0.463
_exptl_absorpt_correction_T_max 0.968
_exptl_absorpt_correction_T_min 0.920
_exptl_absorpt_correction_type multi-scan
_exptl_absorpt_process_details
'SADABS-2016/2 (Bruker,2016/2) was used for absorption correction. wR2(int) was 0.1112 before and 0.0680 after correction. The Ratio of minimum to maximum transmission is 0.9500. The \l/2 correction factor is Not present.'
_exptl_crystal_colour yellow
_exptl_crystal_colour_primary yellow
_exptl_crystal_density_diffrn 1.523
_exptl_crystal_density_method 'not measured'
_exptl_crystal_description block
_exptl_crystal_F_000 1106
_exptl_crystal_preparation 'Magnetic properties'
_exptl_crystal_recrystallization_method 'Re-crystallisation from solvent: THF/Et2O'
_exptl_crystal_size_max 0.143
_exptl_crystal_size_mid 0.13
_exptl_crystal_size_min 0.071
_refine_diff_density_max 1.514
_refine_diff_density_min -0.506
_refine_diff_density_rms 0.105
_refine_ls_extinction_method none
_refine_ls_goodness_of_fit_ref 1.036
_refine_ls_hydrogen_treatment constr
_refine_ls_matrix_type full
_refine_ls_number_parameters 656
_refine_ls_number_reflns 13359
_refine_ls_number_restraints 42
_refine_ls_restrained_S_all 1.038
_refine_ls_R_factor_all 0.0685
_refine_ls_R_factor_gt 0.0541
_refine_ls_shift/su_max 0.001
_refine_ls_shift/su_mean 0.000
_refine_ls_structure_factor_coef Fsqd
_refine_ls_weighting_details 'w=1/[\s^2^(Fo^2^)+(0.0780P)^2^+1.8117P] where P=(Fo^2^+2Fc^2^)/3'
_refine_ls_weighting_scheme calc
_refine_ls_wR_factor_gt 0.1461
_refine_ls_wR_factor_ref 0.1585
_reflns_Friedel_coverage 0.000
_reflns_number_gt 10543
_reflns_number_total 13359
_reflns_threshold_expression 'I > 2\s(I)'
_cod_data_source_file d0sc03078c2.cif
_cod_data_source_block kjc196s
_cod_depositor_comments
;
The following automatic conversions were performed:

data item '_atom_sites_solution_secondary' value 'diffmap' was
changed to 'difmap'.

Automatic conversion script
Id: cif_fix_values 7556 2019-12-06 15:28:31Z antanas 
;
_cod_database_code 1558648
_shelx_shelxl_version_number 2014/7
_shelx_space_group_comment
;
The symmetry employed for this shelxl refinement is uniquely defined
by the following loop, which should always be used as a source of
symmetry information in preference to the above space-group names.
They are only intended as comments.
;
_shelx_estimated_absorpt_t_max 0.968
_shelx_estimated_absorpt_t_min 0.937
_olex2_refinement_description
;
1. Fixed Uiso
 At 1.2 times of:
  All C(H) groups, All C(H,H) groups, All C(H,H,H,H) groups
 At 1.5 times of:
  All C(H,H,H) groups
2. Rigid body (RIGU) restrains
 O1T, C1T, C2T, C3T, C4T, C5T
 with sigma for 1-2 distances of 0.004 and sigma for 1-3 distances of 0.004
3. Others
 Sof(H3TC)=Sof(H3TD)=Sof(C5T)=Sof(H5TA)=Sof(H5TB)=1-FVAR(1)
 Sof(H3TA)=Sof(H3TB)=Sof(C4T)=Sof(H4TA)=Sof(H4TB)=FVAR(1)
4.a Secondary CH2 refined with riding coordinates:
 C4(H4A,H4B), C5(H5A,H5B), C8(H8A,H8B), C9(H9A,H9B), C12(H12A,H12B), C13(H13A,
 H13B), C1T(H1TA,H1TB), C2T(H2TA,H2TB), C3T(H3TA,H3TB), C3T(H3TC,H3TD),
 C4T(H4TA,H4TB), C5T(H5TA,H5TB)
4.b Aromatic/amide H refined with riding coordinates:
 C2(H2), C3(H3)
4.c Idealised Me refined as rotating group:
 C6(H6A,H6B,H6C), C7(H7A,H7B,H7C), C10(H10A,H10B,H10C), C11(H11A,H11B,H11C),
 C14(H14A,H14B,H14C), C15(H15A,H15B,H15C)
;
_olex2_submission_special_instructions 'No special instructions were received'

loop_
_space_group_symop_operation_xyz
'x, y, z'
'-x, -y, -z'

loop_
_atom_site_label
_atom_site_type_symbol
_atom_site_fract_x
_atom_site_fract_y
_atom_site_fract_z
_atom_site_U_iso_or_equiv
_atom_site_adp_type
_atom_site_occupancy
_atom_site_site_symmetry_order
_atom_site_calc_flag
_atom_site_refinement_flags_posn
_atom_site_refinement_flags_adp
_atom_site_refinement_flags_occupancy
_atom_site_disorder_assembly
_atom_site_disorder_group
Fe1 Fe 0.10320(2) 0.35540(2) 0.74435(2) 0.01527(8) Uani 1 1 d . . . . .
O1 O 0.06418(15) 0.48613(14) 0.66637(11) 0.0259(4) Uani 1 1 d . . . . .
N1 N 0.14322(16) 0.22610(15) 0.85877(12) 0.0191(4) Uani 1 1 d . . . . .
N2 N -0.01200(16) 0.43441(16) 0.83720(12) 0.0205(4) Uani 1 1 d . . . . .
N3 N 0.06148(18) 0.21289(16) 0.69629(13) 0.0233(4) Uani 1 1 d . . . . .
N4 N 0.28524(16) 0.34716(15) 0.75729(12) 0.0190(4) Uani 1 1 d . . . . .
C1 C 0.0366(2) 0.49035(18) 0.58689(13) 0.0196(4) Uani 1 1 d . . . . .
C2 C -0.0812(2) 0.5142(2) 0.56095(15) 0.0250(5) Uani 1 1 d . . . . .
H2 H -0.1381 0.5263 0.6017 0.030 Uiso 1 1 calc R . . . .
C3 C 0.1132(2) 0.4801(2) 0.52284(15) 0.0252(5) Uani 1 1 d . . . . .
H3 H 0.1916 0.4686 0.5364 0.030 Uiso 1 1 calc R . . . .
C4 C 0.0940(2) 0.2758(2) 0.93295(14) 0.0244(5) Uani 1 1 d . . . . .
H4A H 0.1460 0.3177 0.9534 0.029 Uiso 1 1 calc R . . . .
H4B H 0.0851 0.2172 0.9785 0.029 Uiso 1 1 calc R . . . .
C5 C -0.0205(2) 0.3517(2) 0.90992(15) 0.0238(5) Uani 1 1 d . . . . .
H5A H -0.0752 0.3080 0.8966 0.029 Uiso 1 1 calc R . . . .
H5B H -0.0492 0.3890 0.9583 0.029 Uiso 1 1 calc R . . . .
C6 C -0.1266(2) 0.4846(2) 0.80075(17) 0.0263(5) Uani 1 1 d . . . . .
H6A H -0.1209 0.5406 0.7532 0.039 Uiso 1 1 calc GR . . . .
H6B H -0.1747 0.5184 0.8434 0.039 Uiso 1 1 calc GR . . . .
H6C H -0.1600 0.4279 0.7816 0.039 Uiso 1 1 calc GR . . . .
C7 C 0.0369(2) 0.5235(2) 0.86156(17) 0.0268(5) Uani 1 1 d . . . . .
H7A H 0.1108 0.4923 0.8893 0.040 Uiso 1 1 calc GR . . . .
H7B H -0.0141 0.5629 0.9001 0.040 Uiso 1 1 calc GR . . . .
H7C H 0.0462 0.5743 0.8115 0.040 Uiso 1 1 calc GR . . . .
C8 C 0.0910(2) 0.13420(18) 0.84587(15) 0.0232(5) Uani 1 1 d . . . . .
H8A H 0.0096 0.1521 0.8593 0.028 Uiso 1 1 calc R . . . .
H8B H 0.1277 0.0677 0.8841 0.028 Uiso 1 1 calc R . . . .
C9 C 0.1036(2) 0.11170(19) 0.75577(16) 0.0262(5) Uani 1 1 d . . . . .
H9A H 0.1844 0.0822 0.7451 0.031 Uiso 1 1 calc R . . . .
H9B H 0.0606 0.0558 0.7467 0.031 Uiso 1 1 calc R . . . .
C10 C 0.1058(3) 0.1976(3) 0.61151(17) 0.0364(6) Uani 1 1 d . . . . .
H10A H 0.0765 0.2640 0.5721 0.055 Uiso 1 1 calc GR . . . .
H10B H 0.0815 0.1353 0.5931 0.055 Uiso 1 1 calc GR . . . .
H10C H 0.1888 0.1832 0.6135 0.055 Uiso 1 1 calc GR . . . .
C11 C -0.0643(2) 0.2369(2) 0.68938(16) 0.0277(5) Uani 1 1 d . . . . .
H11A H -0.0963 0.2445 0.7448 0.042 Uiso 1 1 calc GR . . . .
H11B H -0.0884 0.1767 0.6675 0.042 Uiso 1 1 calc GR . . . .
H11C H -0.0909 0.3052 0.6513 0.042 Uiso 1 1 calc GR . . . .
C12 C 0.26871(19) 0.19259(19) 0.86752(15) 0.0228(5) Uani 1 1 d . . . . .
H12A H 0.2973 0.1357 0.8315 0.027 Uiso 1 1 calc R . . . .
H12B H 0.2901 0.1606 0.9263 0.027 Uiso 1 1 calc R . . . .
C13 C 0.32292(19) 0.2907(2) 0.84263(15) 0.0229(5) Uani 1 1 d . . . . .
H13A H 0.3023 0.3430 0.8834 0.028 Uiso 1 1 calc R . . . .
H13B H 0.4064 0.2655 0.8443 0.028 Uiso 1 1 calc R . . . .
C14 C 0.3075(2) 0.4597(2) 0.74547(17) 0.0262(5) Uani 1 1 d . . . . .
H14A H 0.2794 0.4975 0.6899 0.039 Uiso 1 1 calc GR . . . .
H14B H 0.3891 0.4553 0.7501 0.039 Uiso 1 1 calc GR . . . .
H14C H 0.2685 0.5005 0.7886 0.039 Uiso 1 1 calc GR . . . .
C15 C 0.3481(2) 0.2870(2) 0.69307(16) 0.0277(5) Uani 1 1 d . . . . .
H15A H 0.3374 0.2115 0.7013 0.042 Uiso 1 1 calc GR . . . .
H15B H 0.4289 0.2866 0.6981 0.042 Uiso 1 1 calc GR . . . .
H15C H 0.3195 0.3231 0.6372 0.042 Uiso 1 1 calc GR . . . .
B1 B 0.52906(18) 0.78901(18) 0.79368(14) 0.0124(4) Uani 1 1 d . . . . .
F12B F 0.32752(11) 0.92596(11) 0.68343(8) 0.0216(3) Uani 1 1 d . . . . .
F13B F 0.32449(13) 0.96535(13) 0.51820(9) 0.0325(3) Uani 1 1 d . . . . .
F14B F 0.50537(15) 0.87679(14) 0.42838(9) 0.0351(4) Uani 1 1 d . . . . .
F15B F 0.69309(14) 0.74813(14) 0.51171(9) 0.0333(4) Uani 1 1 d . . . . .
F16B F 0.69975(11) 0.70853(11) 0.67889(8) 0.0212(3) Uani 1 1 d . . . . .
F22B F 0.78082(11) 0.71946(10) 0.85415(9) 0.0220(3) Uani 1 1 d . . . . .
F23B F 0.91817(11) 0.85429(13) 0.86226(9) 0.0271(3) Uani 1 1 d . . . . .
F24B F 0.84339(13) 1.07459(12) 0.82243(10) 0.0288(3) Uani 1 1 d . . . . .
F25B F 0.62378(13) 1.15738(11) 0.76974(10) 0.0299(3) Uani 1 1 d . . . . .
F26B F 0.48199(11) 1.02393(10) 0.76123(9) 0.0195(3) Uani 1 1 d . . . . .
F32B F 0.54169(11) 0.58093(10) 0.70966(8) 0.0205(3) Uani 1 1 d . . . . .
F33B F 0.59842(13) 0.37708(11) 0.78594(10) 0.0300(3) Uani 1 1 d . . . . .
F34B F 0.65174(15) 0.33279(12) 0.95205(11) 0.0379(4) Uani 1 1 d . . . . .
F35B F 0.65618(14) 0.50092(12) 1.04069(9) 0.0318(3) Uani 1 1 d . . . . .
F36B F 0.60251(12) 0.70821(11) 0.96514(8) 0.0207(3) Uani 1 1 d . . . . .
F42B F 0.46772(11) 0.93738(11) 0.93174(8) 0.0196(3) Uani 1 1 d . . . . .
F43B F 0.27654(12) 0.96217(12) 1.01497(9) 0.0254(3) Uani 1 1 d . . . . .
F44B F 0.11144(12) 0.85667(12) 0.98235(9) 0.0271(3) Uani 1 1 d . . . . .
F45B F 0.14283(11) 0.72504(12) 0.85930(10) 0.0279(3) Uani 1 1 d . . . . .
F46B F 0.33152(11) 0.70421(11) 0.76993(8) 0.0204(3) Uani 1 1 d . . . . .
C11B C 0.51289(17) 0.81128(16) 0.69076(13) 0.0138(4) Uani 1 1 d . . . . .
C12B C 0.42083(18) 0.87710(17) 0.64481(13) 0.0166(4) Uani 1 1 d . . . . .
C13B C 0.4160(2) 0.90005(19) 0.55804(14) 0.0215(4) Uani 1 1 d . . . . .
C14B C 0.5079(2) 0.8560(2) 0.51252(14) 0.0243(5) Uani 1 1 d . . . . .
C15B C 0.6025(2) 0.79107(19) 0.55474(14) 0.0223(4) Uani 1 1 d . . . . .
C16B C 0.60373(18) 0.77117(17) 0.64124(13) 0.0170(4) Uani 1 1 d . . . . .
C21B C 0.62176(17) 0.86428(16) 0.80834(12) 0.0130(4) Uani 1 1 d . . . . .
C22B C 0.73507(17) 0.82760(17) 0.83301(13) 0.0156(4) Uani 1 1 d . . . . .
C23B C 0.80975(17) 0.89624(19) 0.83720(14) 0.0181(4) Uani 1 1 d . . . . .
C24B C 0.77270(19) 1.00735(19) 0.81583(14) 0.0202(4) Uani 1 1 d . . . . .
C25B C 0.66176(19) 1.04881(17) 0.78993(14) 0.0187(4) Uani 1 1 d . . . . .
C26B C 0.59012(17) 0.97770(16) 0.78654(13) 0.0148(4) Uani 1 1 d . . . . .
C31B C 0.57187(16) 0.65749(16) 0.83250(13) 0.0137(4) Uani 1 1 d . . . . .
C32B C 0.57061(17) 0.56804(16) 0.79162(13) 0.0158(4) Uani 1 1 d . . . . .
C33B C 0.59746(19) 0.45986(17) 0.83015(15) 0.0205(4) Uani 1 1 d . . . . .
C34B C 0.6251(2) 0.43685(18) 0.91420(16) 0.0233(5) Uani 1 1 d . . . . .
C35B C 0.62695(19) 0.52209(18) 0.95841(14) 0.0209(4) Uani 1 1 d . . . . .
C36B C 0.60033(18) 0.62839(17) 0.91739(13) 0.0166(4) Uani 1 1 d . . . . .
C41B C 0.40942(16) 0.82170(16) 0.84382(12) 0.0130(4) Uani 1 1 d . . . . .
C42B C 0.38968(17) 0.88502(16) 0.90810(13) 0.0149(4) Uani 1 1 d . . . . .
C43B C 0.29035(18) 0.89846(17) 0.95369(13) 0.0176(4) Uani 1 1 d . . . . .
C44B C 0.20625(18) 0.84594(18) 0.93696(14) 0.0186(4) Uani 1 1 d . . . . .
C45B C 0.22214(17) 0.78027(17) 0.87441(14) 0.0178(4) Uani 1 1 d . . . . .
C46B C 0.32106(17) 0.77030(17) 0.83001(13) 0.0154(4) Uani 1 1 d . . . . .
O1T O -0.0274(3) 0.9536(2) 0.6379(3) 0.0809(10) Uani 1 1 d . U . . .
C1T C -0.1156(3) 0.8957(4) 0.6163(2) 0.0606(10) Uani 1 1 d . U . . .
H1TA H -0.1338 0.9104 0.5555 0.073 Uiso 1 1 calc R . . . .
H1TB H -0.1858 0.9168 0.6477 0.073 Uiso 1 1 calc R . . . .
C2T C -0.0586(4) 0.7777(4) 0.6430(3) 0.0709(12) Uani 1 1 d . U . . .
H2TA H -0.0639 0.7569 0.7042 0.085 Uiso 1 1 calc R . . . .
H2TB H -0.0927 0.7284 0.6136 0.085 Uiso 1 1 calc R . . . .
C3T C 0.0618(4) 0.7734(4) 0.6183(3) 0.0672(11) Uani 1 1 d . U . . .
H3TA H 0.1140 0.7073 0.6471 0.081 Uiso 0.53(3) 1 calc R . P A 1
H3TB H 0.0710 0.7774 0.5569 0.081 Uiso 0.53(3) 1 calc R . P A 1
H3TC H 0.0793 0.7348 0.5688 0.081 Uiso 0.47(3) 1 calc R . P A 2
H3TD H 0.1143 0.7343 0.6648 0.081 Uiso 0.47(3) 1 calc R . P A 2
C4T C 0.0759(8) 0.8716(8) 0.6482(10) 0.056(3) Uani 0.53(3) 1 d . U P A 1
H4TA H 0.0988 0.8547 0.7082 0.067 Uiso 0.53(3) 1 calc R . P A 1
H4TB H 0.1368 0.9000 0.6169 0.067 Uiso 0.53(3) 1 calc R . P A 1
C5T C 0.0732(11) 0.8899(10) 0.5980(19) 0.079(5) Uani 0.47(3) 1 d . U P A 2
H5TA H 0.0713 0.9130 0.5367 0.095 Uiso 0.47(3) 1 calc R . P A 2
H5TB H 0.1448 0.9000 0.6217 0.095 Uiso 0.47(3) 1 calc R . P A 2

loop_
_atom_site_aniso_label
_atom_site_aniso_U_11
_atom_site_aniso_U_22
_atom_site_aniso_U_33
_atom_site_aniso_U_23
_atom_site_aniso_U_13
_atom_site_aniso_U_12
Fe1 0.01446(14) 0.01346(14) 0.01748(15) -0.00036(11) 0.00033(11) -0.00329(11)
O1 0.0308(9) 0.0242(8) 0.0208(8) 0.0020(7) -0.0058(7) -0.0049(7)
N1 0.0186(9) 0.0169(8) 0.0210(9) 0.0028(7) 0.0002(7) -0.0054(7)
N2 0.0192(9) 0.0196(9) 0.0221(9) -0.0039(7) 0.0005(7) -0.0025(7)
N3 0.0291(10) 0.0216(9) 0.0225(10) -0.0054(8) 0.0057(8) -0.0113(8)
N4 0.0171(8) 0.0184(9) 0.0201(9) 0.0017(7) 0.0003(7) -0.0037(7)
C1 0.0302(11) 0.0181(10) 0.0151(10) -0.0032(8) 0.0058(8) -0.0146(9)
C2 0.0227(11) 0.0268(12) 0.0221(11) 0.0026(9) 0.0006(9) -0.0019(9)
C3 0.0214(11) 0.0272(12) 0.0245(11) 0.0034(9) -0.0051(9) -0.0039(9)
C4 0.0268(11) 0.0274(12) 0.0177(10) 0.0016(9) 0.0031(9) -0.0064(9)
C5 0.0238(11) 0.0272(12) 0.0206(11) -0.0054(9) 0.0059(9) -0.0047(9)
C6 0.0181(10) 0.0261(12) 0.0334(13) -0.0086(10) 0.0010(9) 0.0010(9)
C7 0.0269(12) 0.0240(11) 0.0315(13) -0.0114(10) -0.0004(10) -0.0048(9)
C8 0.0239(11) 0.0160(10) 0.0291(12) 0.0022(9) 0.0010(9) -0.0069(8)
C9 0.0283(12) 0.0161(10) 0.0348(13) -0.0047(9) 0.0050(10) -0.0058(9)
C10 0.0519(17) 0.0406(16) 0.0260(13) -0.0145(11) 0.0120(12) -0.0244(14)
C11 0.0320(13) 0.0249(12) 0.0288(12) -0.0014(10) -0.0019(10) -0.0134(10)
C12 0.0175(10) 0.0188(10) 0.0276(12) 0.0061(9) -0.0032(8) -0.0001(8)
C13 0.0182(10) 0.0253(11) 0.0236(11) 0.0034(9) -0.0047(8) -0.0052(9)
C14 0.0222(11) 0.0219(11) 0.0354(13) 0.0015(10) -0.0031(9) -0.0104(9)
C15 0.0215(11) 0.0306(13) 0.0278(12) -0.0006(10) 0.0051(9) -0.0008(9)
B1 0.0119(9) 0.0105(9) 0.0151(10) -0.0023(8) 0.0002(7) -0.0026(7)
F12B 0.0161(6) 0.0222(7) 0.0219(6) -0.0005(5) -0.0005(5) 0.0042(5)
F13B 0.0325(8) 0.0347(8) 0.0232(7) 0.0068(6) -0.0100(6) 0.0019(6)
F14B 0.0517(10) 0.0381(9) 0.0133(6) 0.0008(6) 0.0012(6) -0.0081(7)
F15B 0.0352(8) 0.0399(9) 0.0230(7) -0.0086(6) 0.0143(6) -0.0024(7)
F16B 0.0145(6) 0.0224(6) 0.0243(7) -0.0039(5) 0.0031(5) 0.0016(5)
F22B 0.0152(6) 0.0144(6) 0.0339(7) 0.0003(5) -0.0039(5) -0.0002(5)
F23B 0.0131(6) 0.0359(8) 0.0330(8) -0.0013(6) -0.0042(5) -0.0091(6)
F24B 0.0306(7) 0.0303(8) 0.0336(8) -0.0061(6) 0.0032(6) -0.0235(6)
F25B 0.0348(8) 0.0107(6) 0.0456(9) -0.0024(6) 0.0028(7) -0.0090(6)
F26B 0.0161(6) 0.0109(5) 0.0294(7) -0.0001(5) -0.0005(5) 0.0002(4)
F32B 0.0270(7) 0.0149(6) 0.0207(6) -0.0054(5) -0.0030(5) -0.0048(5)
F33B 0.0362(8) 0.0110(6) 0.0434(9) -0.0093(6) -0.0070(7) -0.0026(6)
F34B 0.0507(10) 0.0121(6) 0.0461(10) 0.0106(6) -0.0136(8) -0.0051(6)
F35B 0.0434(9) 0.0273(8) 0.0214(7) 0.0080(6) -0.0092(6) -0.0075(7)
F36B 0.0283(7) 0.0174(6) 0.0160(6) -0.0026(5) -0.0033(5) -0.0035(5)
F42B 0.0224(6) 0.0207(6) 0.0199(6) -0.0094(5) 0.0031(5) -0.0095(5)
F43B 0.0314(7) 0.0270(7) 0.0196(6) -0.0103(6) 0.0107(5) -0.0060(6)
F44B 0.0191(6) 0.0311(8) 0.0299(7) -0.0019(6) 0.0136(6) -0.0046(6)
F45B 0.0158(6) 0.0274(7) 0.0442(9) -0.0077(6) 0.0040(6) -0.0111(5)
F46B 0.0183(6) 0.0192(6) 0.0271(7) -0.0105(5) 0.0012(5) -0.0067(5)
C11B 0.0156(9) 0.0102(8) 0.0161(9) -0.0018(7) 0.0019(7) -0.0043(7)
C12B 0.0163(9) 0.0152(9) 0.0179(10) -0.0027(8) 0.0012(7) -0.0024(7)
C13B 0.0248(11) 0.0198(10) 0.0187(10) 0.0016(8) -0.0040(8) -0.0046(8)
C14B 0.0354(13) 0.0249(11) 0.0131(10) -0.0015(8) 0.0018(9) -0.0088(10)
C15B 0.0263(11) 0.0225(11) 0.0195(10) -0.0059(9) 0.0073(9) -0.0061(9)
C16B 0.0174(9) 0.0146(9) 0.0186(10) -0.0020(8) 0.0011(7) -0.0028(7)
C21B 0.0149(9) 0.0104(8) 0.0141(9) -0.0020(7) 0.0014(7) -0.0032(7)
C22B 0.0161(9) 0.0129(9) 0.0178(9) -0.0025(7) 0.0010(7) -0.0031(7)
C23B 0.0134(9) 0.0240(11) 0.0183(10) -0.0031(8) 0.0001(7) -0.0070(8)
C24B 0.0241(11) 0.0218(10) 0.0201(10) -0.0050(8) 0.0039(8) -0.0160(9)
C25B 0.0250(11) 0.0111(9) 0.0212(10) -0.0023(8) 0.0035(8) -0.0067(8)
C26B 0.0140(9) 0.0127(9) 0.0181(9) -0.0026(7) 0.0024(7) -0.0033(7)
C31B 0.0124(8) 0.0109(8) 0.0176(9) -0.0016(7) 0.0000(7) -0.0025(7)
C32B 0.0148(9) 0.0121(9) 0.0198(10) -0.0012(7) -0.0031(7) -0.0017(7)
C33B 0.0204(10) 0.0090(9) 0.0318(12) -0.0028(8) -0.0028(9) -0.0026(7)
C34B 0.0238(11) 0.0104(9) 0.0330(12) 0.0043(9) -0.0049(9) -0.0022(8)
C35B 0.0213(10) 0.0185(10) 0.0208(10) 0.0039(8) -0.0031(8) -0.0038(8)
C36B 0.0169(9) 0.0131(9) 0.0196(10) -0.0019(8) 0.0009(7) -0.0032(7)
C41B 0.0124(8) 0.0096(8) 0.0157(9) -0.0001(7) 0.0003(7) -0.0007(7)
C42B 0.0163(9) 0.0125(9) 0.0159(9) -0.0009(7) 0.0018(7) -0.0036(7)
C43B 0.0212(10) 0.0154(9) 0.0146(9) -0.0018(8) 0.0049(8) -0.0010(8)
C44B 0.0154(9) 0.0164(9) 0.0205(10) 0.0035(8) 0.0075(8) -0.0002(7)
C45B 0.0127(9) 0.0147(9) 0.0253(11) 0.0017(8) -0.0001(8) -0.0042(7)
C46B 0.0151(9) 0.0129(9) 0.0179(9) -0.0035(7) 0.0006(7) -0.0017(7)
O1T 0.075(2) 0.0461(16) 0.121(3) -0.0184(17) -0.0089(19) -0.0061(14)
C1T 0.050(2) 0.090(3) 0.0414(19) -0.0218(19) 0.0023(15) -0.0076(19)
C2T 0.065(2) 0.066(3) 0.090(3) -0.028(2) 0.029(2) -0.024(2)
C3T 0.069(3) 0.059(2) 0.080(3) -0.022(2) 0.017(2) -0.0200(19)
C4T 0.054(4) 0.053(4) 0.062(6) -0.015(4) -0.015(4) -0.009(3)
C5T 0.053(5) 0.066(5) 0.128(13) -0.020(6) 0.008(6) -0.025(4)

loop_
_atom_type_symbol
_atom_type_description
_atom_type_scat_dispersion_real
_atom_type_scat_dispersion_imag
_atom_type_scat_source
C C 0.0034 0.0017 'ANOMDisVal Program in PLATON Spek, A. L. J. Appl. Crystallogr. 2003, 36, 7-13'
H H 0.0000 0.0000 'ANOMDisVal Program in PLATON Spek, A. L. J. Appl. Crystallogr. 2003, 36, 7-13'
B B 0.0017 0.0007 'ANOMDisVal Program in PLATON Spek, A. L. J. Appl. Crystallogr. 2003, 36, 7-13'
F F 0.0185 0.0109 'ANOMDisVal Program in PLATON Spek, A. L. J. Appl. Crystallogr. 2003, 36, 7-13'
Fe Fe 0.3511 0.8892 'ANOMDisVal Program in PLATON Spek, A. L. J. Appl. Crystallogr. 2003, 36, 7-13'
N N 0.0065 0.0035 'ANOMDisVal Program in PLATON Spek, A. L. J. Appl. Crystallogr. 2003, 36, 7-13'
O O 0.0115 0.0064 'ANOMDisVal Program in PLATON Spek, A. L. J. Appl. Crystallogr. 2003, 36, 7-13'

loop_
_geom_angle_atom_site_label_1
_geom_angle_atom_site_label_2
_geom_angle_atom_site_label_3
_geom_angle
_geom_angle_site_symmetry_1
_geom_angle_site_symmetry_3
_geom_angle_publ_flag
O1 Fe1 N1 167.10(7) . . ?
O1 Fe1 N2 89.94(8) . . ?
O1 Fe1 N3 112.41(8) . . ?
O1 Fe1 N4 98.84(7) . . ?
N2 Fe1 N1 79.10(7) . . ?
N3 Fe1 N1 79.10(7) . . ?
N3 Fe1 N2 117.99(7) . . ?
N4 Fe1 N1 80.71(7) . . ?
N4 Fe1 N2 118.29(7) . . ?
N4 Fe1 N3 114.22(8) . . ?
C1 O1 Fe1 124.91(15) . . ?
C4 N1 Fe1 108.21(14) . . ?
C8 N1 Fe1 108.09(14) . . ?
C8 N1 C4 110.27(18) . . ?
C8 N1 C12 112.31(18) . . ?
C12 N1 Fe1 107.14(13) . . ?
C12 N1 C4 110.64(18) . . ?
C5 N2 Fe1 109.14(14) . . ?
C5 N2 C6 109.63(19) . . ?
C5 N2 C7 111.44(19) . . ?
C6 N2 Fe1 111.88(14) . . ?
C7 N2 Fe1 107.24(14) . . ?
C7 N2 C6 107.52(18) . . ?
C9 N3 Fe1 110.10(15) . . ?
C9 N3 C10 109.7(2) . . ?
C9 N3 C11 110.46(18) . . ?
C10 N3 Fe1 113.76(15) . . ?
C11 N3 Fe1 105.40(14) . . ?
C11 N3 C10 107.3(2) . . ?
C13 N4 Fe1 108.00(13) . . ?
C13 N4 C14 109.99(19) . . ?
C14 N4 Fe1 109.95(14) . . ?
C15 N4 Fe1 110.38(14) . . ?
C15 N4 C13 110.49(18) . . ?
C15 N4 C14 108.04(19) . . ?
O1 C1 C2 120.0(2) . . ?
O1 C1 C3 124.6(2) . . ?
C3 C1 C2 115.3(2) . . ?
C1 C2 H2 119.3 . . ?
C3 C2 C1 121.4(2) 2_566 . ?
C3 C2 H2 119.3 2_566 . ?
C1 C3 C2 123.3(2) . 2_566 ?
C1 C3 H3 118.4 . . ?
C2 C3 H3 118.4 2_566 . ?
N1 C4 H4A 109.6 . . ?
N1 C4 H4B 109.6 . . ?
N1 C4 C5 110.27(19) . . ?
H4A C4 H4B 108.1 . . ?
C5 C4 H4A 109.6 . . ?
C5 C4 H4B 109.6 . . ?
N2 C5 C4 111.06(19) . . ?
N2 C5 H5A 109.4 . . ?
N2 C5 H5B 109.4 . . ?
C4 C5 H5A 109.4 . . ?
C4 C5 H5B 109.4 . . ?
H5A C5 H5B 108.0 . . ?
N2 C6 H6A 109.5 . . ?
N2 C6 H6B 109.5 . . ?
N2 C6 H6C 109.5 . . ?
H6A C6 H6B 109.5 . . ?
H6A C6 H6C 109.5 . . ?
H6B C6 H6C 109.5 . . ?
N2 C7 H7A 109.5 . . ?
N2 C7 H7B 109.5 . . ?
N2 C7 H7C 109.5 . . ?
H7A C7 H7B 109.5 . . ?
H7A C7 H7C 109.5 . . ?
H7B C7 H7C 109.5 . . ?
N1 C8 H8A 109.5 . . ?
N1 C8 H8B 109.5 . . ?
N1 C8 C9 110.71(18) . . ?
H8A C8 H8B 108.1 . . ?
C9 C8 H8A 109.5 . . ?
C9 C8 H8B 109.5 . . ?
N3 C9 C8 111.06(19) . . ?
N3 C9 H9A 109.4 . . ?
N3 C9 H9B 109.4 . . ?
C8 C9 H9A 109.4 . . ?
C8 C9 H9B 109.4 . . ?
H9A C9 H9B 108.0 . . ?
N3 C10 H10A 109.5 . . ?
N3 C10 H10B 109.5 . . ?
N3 C10 H10C 109.5 . . ?
H10A C10 H10B 109.5 . . ?
H10A C10 H10C 109.5 . . ?
H10B C10 H10C 109.5 . . ?
N3 C11 H11A 109.5 . . ?
N3 C11 H11B 109.5 . . ?
N3 C11 H11C 109.5 . . ?
H11A C11 H11B 109.5 . . ?
H11A C11 H11C 109.5 . . ?
H11B C11 H11C 109.5 . . ?
N1 C12 H12A 109.5 . . ?
N1 C12 H12B 109.5 . . ?
N1 C12 C13 110.70(18) . . ?
H12A C12 H12B 108.1 . . ?
C13 C12 H12A 109.5 . . ?
C13 C12 H12B 109.5 . . ?
N4 C13 C12 111.41(19) . . ?
N4 C13 H13A 109.3 . . ?
N4 C13 H13B 109.3 . . ?
C12 C13 H13A 109.3 . . ?
C12 C13 H13B 109.3 . . ?
H13A C13 H13B 108.0 . . ?
N4 C14 H14A 109.5 . . ?
N4 C14 H14B 109.5 . . ?
N4 C14 H14C 109.5 . . ?
H14A C14 H14B 109.5 . . ?
H14A C14 H14C 109.5 . . ?
H14B C14 H14C 109.5 . . ?
N4 C15 H15A 109.5 . . ?
N4 C15 H15B 109.5 . . ?
N4 C15 H15C 109.5 . . ?
H15A C15 H15B 109.5 . . ?
H15A C15 H15C 109.5 . . ?
H15B C15 H15C 109.5 . . ?
C11B B1 C21B 101.61(15) . . ?
C11B B1 C31B 113.68(16) . . ?
C11B B1 C41B 113.60(16) . . ?
C21B B1 C31B 113.76(16) . . ?
C41B B1 C21B 113.82(16) . . ?
C41B B1 C31B 100.96(15) . . ?
C12B C11B B1 126.93(18) . . ?
C12B C11B C16B 113.46(19) . . ?
C16B C11B B1 119.24(18) . . ?
F12B C12B C11B 120.94(18) . . ?
F12B C12B C13B 114.73(19) . . ?
C11B C12B C13B 124.3(2) . . ?
F13B C13B C12B 120.8(2) . . ?
F13B C13B C14B 119.8(2) . . ?
C14B C13B C12B 119.4(2) . . ?
F14B C14B C13B 120.6(2) . . ?
F14B C14B C15B 120.4(2) . . ?
C15B C14B C13B 119.0(2) . . ?
F15B C15B C14B 119.9(2) . . ?
F15B C15B C16B 120.5(2) . . ?
C14B C15B C16B 119.5(2) . . ?
F16B C16B C11B 119.10(18) . . ?
F16B C16B C15B 116.63(19) . . ?
C15B C16B C11B 124.3(2) . . ?
C22B C21B B1 127.54(17) . . ?
C22B C21B C26B 113.34(18) . . ?
C26B C21B B1 118.80(17) . . ?
F22B C22B C21B 121.18(18) . . ?
F22B C22B C23B 114.90(18) . . ?
C23B C22B C21B 123.92(19) . . ?
F23B C23B C22B 120.3(2) . . ?
F23B C23B C24B 119.94(19) . . ?
C24B C23B C22B 119.8(2) . . ?
F24B C24B C23B 120.1(2) . . ?
F24B C24B C25B 120.7(2) . . ?
C23B C24B C25B 119.19(19) . . ?
F25B C25B C24B 119.96(19) . . ?
F25B C25B C26B 120.8(2) . . ?
C24B C25B C26B 119.27(19) . . ?
F26B C26B C21B 119.26(17) . . ?
F26B C26B C25B 116.23(18) . . ?
C25B C26B C21B 124.51(19) . . ?
C32B C31B B1 126.89(18) . . ?
C32B C31B C36B 113.24(18) . . ?
C36B C31B B1 119.40(17) . . ?
F32B C32B C31B 121.43(18) . . ?
F32B C32B C33B 114.58(18) . . ?
C31B C32B C33B 124.0(2) . . ?
F33B C33B C32B 120.8(2) . . ?
F33B C33B C34B 119.47(19) . . ?
C34B C33B C32B 119.8(2) . . ?
F34B C34B C33B 120.4(2) . . ?
F34B C34B C35B 120.6(2) . . ?
C33B C34B C35B 119.0(2) . . ?
F35B C35B C34B 119.8(2) . . ?
F35B C35B C36B 120.9(2) . . ?
C34B C35B C36B 119.2(2) . . ?
F36B C36B C31B 119.29(18) . . ?
F36B C36B C35B 115.96(19) . . ?
C35B C36B C31B 124.7(2) . . ?
C42B C41B B1 127.03(18) . . ?
C42B C41B C46B 113.64(18) . . ?
C46B C41B B1 118.73(17) . . ?
F42B C42B C41B 121.51(18) . . ?
F42B C42B C43B 115.06(18) . . ?
C41B C42B C43B 123.42(19) . . ?
F43B C43B C42B 120.19(19) . . ?
F43B C43B C44B 119.61(19) . . ?
C44B C43B C42B 120.2(2) . . ?
F44B C44B C43B 120.3(2) . . ?
F44B C44B C45B 120.8(2) . . ?
C43B C44B C45B 118.87(19) . . ?
F45B C45B C44B 119.72(19) . . ?
F45B C45B C46B 121.1(2) . . ?
C46B C45B C44B 119.11(19) . . ?
F46B C46B C41B 119.16(18) . . ?
F46B C46B C45B 116.09(18) . . ?
C45B C46B C41B 124.74(19) . . ?
C1T O1T C5T 99.8(6) . . ?
C4T O1T C1T 105.3(4) . . ?
O1T C1T H1TA 111.4 . . ?
O1T C1T H1TB 111.4 . . ?
O1T C1T C2T 101.9(3) . . ?
H1TA C1T H1TB 109.3 . . ?
C2T C1T H1TA 111.4 . . ?
C2T C1T H1TB 111.4 . . ?
C1T C2T H2TA 111.1 . . ?
C1T C2T H2TB 111.1 . . ?
H2TA C2T H2TB 109.0 . . ?
C3T C2T C1T 103.4(4) . . ?
C3T C2T H2TA 111.1 . . ?
C3T C2T H2TB 111.1 . . ?
C2T C3T H3TA 112.1 . . ?
C2T C3T H3TB 112.1 . . ?
C2T C3T H3TC 110.5 . . ?
C2T C3T H3TD 110.5 . . ?
C2T C3T C5T 106.2(5) . . ?
H3TA C3T H3TB 109.8 . . ?
H3TC C3T H3TD 108.7 . . ?
C4T C3T C2T 98.2(6) . . ?
C4T C3T H3TA 112.1 . . ?
C4T C3T H3TB 112.1 . . ?
C5T C3T H3TC 110.5 . . ?
C5T C3T H3TD 110.5 . . ?
O1T C4T C3T 110.8(6) . . ?
O1T C4T H4TA 109.5 . . ?
O1T C4T H4TB 109.5 . . ?
C3T C4T H4TA 109.5 . . ?
C3T C4T H4TB 109.5 . . ?
H4TA C4T H4TB 108.1 . . ?
O1T C5T H5TA 110.9 . . ?
O1T C5T H5TB 110.9 . . ?
C3T C5T O1T 104.1(9) . . ?
C3T C5T H5TA 110.9 . . ?
C3T C5T H5TB 110.9 . . ?
H5TA C5T H5TB 109.0 . . ?

loop_
_geom_bond_atom_site_label_1
_geom_bond_atom_site_label_2
_geom_bond_distance
_geom_bond_site_symmetry_2
_geom_bond_publ_flag
Fe1 O1 1.9019(17) . ?
Fe1 N1 2.2653(19) . ?
Fe1 N2 2.227(2) . ?
Fe1 N3 2.211(2) . ?
Fe1 N4 2.1911(19) . ?
O1 C1 1.319(3) . ?
N1 C4 1.489(3) . ?
N1 C8 1.475(3) . ?
N1 C12 1.487(3) . ?
N2 C5 1.475(3) . ?
N2 C6 1.483(3) . ?
N2 C7 1.478(3) . ?
N3 C9 1.481(3) . ?
N3 C10 1.487(3) . ?
N3 C11 1.487(3) . ?
N4 C13 1.485(3) . ?
N4 C14 1.488(3) . ?
N4 C15 1.478(3) . ?
C1 C2 1.444(3) . ?
C1 C3 1.382(3) . ?
C2 H2 0.9500 . ?
C2 C3 1.398(3) 2_566 ?
C3 C2 1.398(3) 2_566 ?
C3 H3 0.9500 . ?
C4 H4A 0.9900 . ?
C4 H4B 0.9900 . ?
C4 C5 1.520(3) . ?
C5 H5A 0.9900 . ?
C5 H5B 0.9900 . ?
C6 H6A 0.9800 . ?
C6 H6B 0.9800 . ?
C6 H6C 0.9800 . ?
C7 H7A 0.9800 . ?
C7 H7B 0.9800 . ?
C7 H7C 0.9800 . ?
C8 H8A 0.9900 . ?
C8 H8B 0.9900 . ?
C8 C9 1.520(4) . ?
C9 H9A 0.9900 . ?
C9 H9B 0.9900 . ?
C10 H10A 0.9800 . ?
C10 H10B 0.9800 . ?
C10 H10C 0.9800 . ?
C11 H11A 0.9800 . ?
C11 H11B 0.9800 . ?
C11 H11C 0.9800 . ?
C12 H12A 0.9900 . ?
C12 H12B 0.9900 . ?
C12 C13 1.526(3) . ?
C13 H13A 0.9900 . ?
C13 H13B 0.9900 . ?
C14 H14A 0.9800 . ?
C14 H14B 0.9800 . ?
C14 H14C 0.9800 . ?
C15 H15A 0.9800 . ?
C15 H15B 0.9800 . ?
C15 H15C 0.9800 . ?
B1 C11B 1.651(3) . ?
B1 C21B 1.656(3) . ?
B1 C31B 1.661(3) . ?
B1 C41B 1.652(3) . ?
F12B C12B 1.355(2) . ?
F13B C13B 1.337(3) . ?
F14B C14B 1.345(3) . ?
F15B C15B 1.345(3) . ?
F16B C16B 1.351(2) . ?
F22B C22B 1.354(2) . ?
F23B C23B 1.346(2) . ?
F24B C24B 1.343(2) . ?
F25B C25B 1.342(2) . ?
F26B C26B 1.353(2) . ?
F32B C32B 1.349(2) . ?
F33B C33B 1.344(3) . ?
F34B C34B 1.341(2) . ?
F35B C35B 1.352(3) . ?
F36B C36B 1.357(2) . ?
F42B C42B 1.349(2) . ?
F43B C43B 1.348(3) . ?
F44B C44B 1.346(2) . ?
F45B C45B 1.344(2) . ?
F46B C46B 1.354(2) . ?
C11B C12B 1.386(3) . ?
C11B C16B 1.399(3) . ?
C12B C13B 1.388(3) . ?
C13B C14B 1.385(3) . ?
C14B C15B 1.377(3) . ?
C15B C16B 1.382(3) . ?
C21B C22B 1.391(3) . ?
C21B C26B 1.394(3) . ?
C22B C23B 1.388(3) . ?
C23B C24B 1.372(3) . ?
C24B C25B 1.376(3) . ?
C25B C26B 1.382(3) . ?
C31B C32B 1.389(3) . ?
C31B C36B 1.394(3) . ?
C32B C33B 1.389(3) . ?
C33B C34B 1.375(3) . ?
C34B C35B 1.377(3) . ?
C35B C36B 1.382(3) . ?
C41B C42B 1.385(3) . ?
C41B C46B 1.399(3) . ?
C42B C43B 1.393(3) . ?
C43B C44B 1.376(3) . ?
C44B C45B 1.381(3) . ?
C45B C46B 1.379(3) . ?
O1T C1T 1.487(5) . ?
O1T C4T 1.434(9) . ?
O1T C5T 1.499(14) . ?
C1T H1TA 0.9900 . ?
C1T H1TB 0.9900 . ?
C1T C2T 1.503(6) . ?
C2T H2TA 0.9900 . ?
C2T H2TB 0.9900 . ?
C2T C3T 1.496(6) . ?
C3T H3TA 0.9900 . ?
C3T H3TB 0.9900 . ?
C3T H3TC 0.9900 . ?
C3T H3TD 0.9900 . ?
C3T C4T 1.436(9) . ?
C3T C5T 1.497(13) . ?
C4T H4TA 0.9900 . ?
C4T H4TB 0.9900 . ?
C5T H5TA 0.9900 . ?
C5T H5TB 0.9900 . ?

loop_
_smtbx_masks_void_nr
_smtbx_masks_void_average_x
_smtbx_masks_void_average_y
_smtbx_masks_void_average_z
_smtbx_masks_void_volume
_smtbx_masks_void_count_electrons
_smtbx_masks_void_content
1 0.500 0.500 0.500 247.7 82.5 ?
